data_7230241
loop_
_publ_author_name
'Horvath, Daniel Vajk Daniel'
'Holczbauer, Tamas'
'Bereczki, Laura'
'Palko, Roberta'
'Nagy, Nora V.'
'Soos, Tibor'
'Bombicz, Petra Alexandra'

_publ_section_title
;
 Polymorphism of a porous hydrogen bond assisted ionic organic framework
;
_journal_name_full CrystEngComm
_journal_paper_doi 10.1039/C8CE00041G
_journal_year 2018
_chemical_formula_moiety
;
C56 H66 N2 2+, (Br-)2, 3(C4 H8 O), [ solvent]
;
_chemical_formula_sum 'C68 H90 Br2 N2 O3'
_chemical_formula_weight 1143.23
_chemical_name_systematic
'5,5,11,11-tetrabutyl-1,3,7,9-tetraphenyl-4,5,6,10,11,12-hexahydro-5,11- diazadibenzo[ef,kl]heptalene-5,11-diium-bromide'
_space_group_crystal_system orthorhombic
_space_group_IT_number 70
_space_group_name_Hall '-F 2uv 2vw'
_space_group_name_H-M_alt 'F d d d'
_symmetry_space_group_name_Hall '-F 2uv 2vw'
_symmetry_space_group_name_H-M 'F d d d :2'
_atom_sites_solution_hydrogens geom
_atom_sites_solution_primary direct
_atom_sites_solution_secondary direct
_audit_creation_method SHELXL-2014/7
_audit_update_record
;
2018-02-15 deposited with the CCDC.
2018-02-26 downloaded from the CCDC.
;
_cell_angle_alpha 90
_cell_angle_beta 90
_cell_angle_gamma 90
_cell_formula_units_Z 8
_cell_length_a 22.071(3)
_cell_length_b 25.991(3)
_cell_length_c 28.554(4)
_cell_measurement_reflns_used 7855
_cell_measurement_temperature 293(2)
_cell_measurement_theta_max 20.825
_cell_measurement_theta_min 3.00
_cell_volume 16380(4)
_computing_cell_refinement 'Crystal Clear V.1.4.1 (Rigaku/MSC, 2007)'
_computing_data_collection 'Crystal Clear V.1.4.1 (Rigaku/MSC, 2007)'
_computing_data_reduction 'Crystal Clear V.1.4.1 (Rigaku/MSC, 2007)'
_computing_molecular_graphics 'Spek, A.L. (2003). J.Appl.Cryst. 36,7-13.'
_computing_publication_material 'Spek, A.L. (2009). Acta Cryst. D65, 148-155.'
_computing_structure_refinement 'SHELXL-2014 (Sheldrick, 2014)'
_computing_structure_solution 'SHELXS-97 (Sheldrick, 2008)'
_diffrn_ambient_temperature 293(2)
_diffrn_detector_area_resol_mean 10.0000
_diffrn_measured_fraction_theta_full 0.996
_diffrn_measured_fraction_theta_max 0.996
_diffrn_measurement_device_type 'Rigaku RAXIS-RAPID II'
_diffrn_measurement_method dtprofit.ref
_diffrn_radiation_detector RX
_diffrn_radiation_type MoK\a
_diffrn_radiation_wavelength 0.71075
_diffrn_reflns_av_R_equivalents 0.1380
_diffrn_reflns_av_unetI/netI 0.0705
_diffrn_reflns_Laue_measured_fraction_full 0.996
_diffrn_reflns_Laue_measured_fraction_max 0.996
_diffrn_reflns_limit_h_max 22
_diffrn_reflns_limit_h_min -22
_diffrn_reflns_limit_k_max 25
_diffrn_reflns_limit_k_min -25
_diffrn_reflns_limit_l_max 28
_diffrn_reflns_limit_l_min -28
_diffrn_reflns_number 30885
_diffrn_reflns_point_group_measured_fraction_full 0.996
_diffrn_reflns_point_group_measured_fraction_max 0.996
_diffrn_reflns_theta_full 20.812
_diffrn_reflns_theta_max 20.812
_diffrn_reflns_theta_min 3.135
_diffrn_source 'Sealed Tube'
_exptl_absorpt_coefficient_mu 1.024
_exptl_absorpt_correction_T_max 0.972285
_exptl_absorpt_correction_T_min 0.960439
_exptl_absorpt_correction_type numerical
_exptl_absorpt_process_details
;
NUMABS, Numerical Absorption correction Program (T.Higashi, 2011)
;
_exptl_crystal_colour colourless
_exptl_crystal_density_diffrn 0.927
_exptl_crystal_density_method 'Not measured'
_exptl_crystal_description chip
_exptl_crystal_F_000 4848
_exptl_crystal_recrystallization_method 'Re-crystallisation from solvent: tetrahydrofuran'
_exptl_crystal_size_max 0.580
_exptl_crystal_size_mid 0.550
_exptl_crystal_size_min 0.450
_refine_diff_density_max 0.947
_refine_diff_density_min -0.400
_refine_diff_density_rms 0.129
_refine_ls_extinction_method none
_refine_ls_goodness_of_fit_ref 1.876
_refine_ls_hydrogen_treatment constr
_refine_ls_matrix_type full
_refine_ls_number_parameters 134
_refine_ls_number_reflns 2139
_refine_ls_number_restraints 0
_refine_ls_restrained_S_all 1.876
_refine_ls_R_factor_all 0.2964
_refine_ls_R_factor_gt 0.2302
_refine_ls_shift/su_max 0.004
_refine_ls_shift/su_mean 0.001
_refine_ls_structure_factor_coef Fsqd
_refine_ls_weighting_details 'w=1/[\s^2^(Fo^2^)+(0.2000P)^2^] where P=(Fo^2^+2Fc^2^)/3'
_refine_ls_weighting_scheme calc
_refine_ls_wR_factor_gt 0.5471
_refine_ls_wR_factor_ref 0.5847
_reflns_Friedel_coverage 0.000
_reflns_number_gt 879
_reflns_number_total 2139
_reflns_threshold_expression 'I > 2\s(I)'
_cod_data_source_file c8ce00041g2.cif
_cod_data_source_block shelx_CCDC2
_cod_database_code 7230241
_shelx_shelxl_version_number 2014/7
_shelx_space_group_comment
;
The symmetry employed for this shelxl refinement is uniquely defined
by the following loop, which should always be used as a source of
symmetry information in preference to the above space-group names.
They are only intended as comments.
;
_shelx_estimated_absorpt_t_min 0.588
_shelx_estimated_absorpt_t_max 0.656

loop_
_space_group_symop_operation_xyz
'x, y, z'
'-x+1/4, -y+1/4, z'
'x, -y+1/4, -z+1/4'
'-x+1/4, y, -z+1/4'
'x, y+1/2, z+1/2'
'-x+1/4, -y+3/4, z+1/2'
'x, -y+3/4, -z+3/4'
'-x+1/4, y+1/2, -z+3/4'
'x+1/2, y, z+1/2'
'-x+3/4, -y+1/4, z+1/2'
'x+1/2, -y+1/4, -z+3/4'
'-x+3/4, y, -z+3/4'
'x+1/2, y+1/2, z'
'-x+3/4, -y+3/4, z'
'x+1/2, -y+3/4, -z+1/4'
'-x+3/4, y+1/2, -z+1/4'
'-x, -y, -z'
'x-1/4, y-1/4, -z'
'-x, y-1/4, z-1/4'
'x-1/4, -y, z-1/4'
'-x, -y+1/2, -z+1/2'
'x-1/4, y+1/4, -z+1/2'
'-x, y+1/4, z+1/4'
'x-1/4, -y+1/2, z+1/4'
'-x+1/2, -y, -z+1/2'
'x+1/4, y-1/4, -z+1/2'
'-x+1/2, y-1/4, z+1/4'
'x+1/4, -y, z+1/4'
'-x+1/2, -y+1/2, -z'
'x+1/4, y+1/4, -z'
'-x+1/2, y+1/4, z-1/4'
'x+1/4, -y+1/2, z-1/4'

loop_
_atom_site_label
_atom_site_type_symbol
_atom_site_fract_x
_atom_site_fract_y
_atom_site_fract_z
_atom_site_U_iso_or_equiv
_atom_site_adp_type
_atom_site_occupancy
_atom_site_site_symmetry_order
_atom_site_calc_flag
_atom_site_refinement_flags_posn
_atom_site_refinement_flags_adp
_atom_site_refinement_flags_occupancy
Br1A Br 0.6043(4) 0.1291(5) 0.2727(3) 0.182(4) Uiso 0.22 1 d . . P
Br1B Br 0.5976(5) 0.1626(4) 0.2633(4) 0.187(5) Uiso 0.2 1 d . . P
Br1C Br 0.5656(12) 0.2166(9) 0.2450(9) 0.194(9) Uiso 0.08 1 d . . P
N1 N 0.4844(6) 0.1250 0.1250 0.111(4) Uani 1 2 d S T P
C1 C 0.6250 0.0995(6) 0.1250 0.094(5) Uani 1 2 d S T P
C2 C 0.5774(6) 0.0713(5) 0.1429(4) 0.110(4) Uani 1 1 d . . .
C3 C 0.5745(6) 0.0173(5) 0.1467(4) 0.108(4) Uani 1 1 d . . .
C4 C 0.6250 -0.0079(7) 0.1250 0.167(9) Uani 1 2 d S T P
H4 H 0.6250 -0.0436 0.1250 0.217 Uiso 1 2 calc R U P
C9 C 0.5251(6) 0.1012(4) 0.1623(4) 0.112(4) Uani 1 1 d . . .
H9A H 0.5408 0.1285 0.1821 0.145 Uiso 1 1 calc R U .
H9B H 0.5009 0.0787 0.1818 0.145 Uiso 1 1 calc R U .
C10 C 0.5274(5) -0.0157(4) 0.1682(5) 0.138(5) Uani 1 1 d G . .
C11 C 0.4964(6) -0.0520(5) 0.1417(4) 0.176(6) Uani 1 1 d G . .
H11 H 0.5045 -0.0553 0.1099 0.229 Uiso 1 1 calc R U .
C12 C 0.4533(7) -0.0834(5) 0.1628(6) 0.248(12) Uani 1 1 d G . .
H12 H 0.4326 -0.1077 0.1451 0.322 Uiso 1 1 calc R U .
C13 C 0.4413(6) -0.0785(6) 0.2104(7) 0.240(12) Uani 1 1 d G . .
H13 H 0.4124 -0.0995 0.2245 0.312 Uiso 1 1 calc R U .
C14 C 0.4723(7) -0.0421(6) 0.2369(4) 0.215(9) Uani 1 1 d G . .
H14 H 0.4642 -0.0388 0.2687 0.279 Uiso 1 1 calc R U .
C15 C 0.5154(6) -0.0108(4) 0.2158(4) 0.163(6) Uani 1 1 d G . .
H15 H 0.5361 0.0135 0.2335 0.212 Uiso 1 1 calc R U .
C23 C 0.4456(6) 0.0838(5) 0.1006(5) 0.138(5) Uani 1 1 d . . .
H23B H 0.4258 0.0994 0.0738 0.180 Uiso 1 1 calc R U .
H23A H 0.4723 0.0571 0.0889 0.180 Uiso 1 1 calc R U .
C24 C 0.3981(7) 0.0593(6) 0.1310(6) 0.151(5) Uani 1 1 d . . .
H24B H 0.3729 0.0855 0.1454 0.197 Uiso 1 1 calc R U .
H24A H 0.4169 0.0391 0.1555 0.197 Uiso 1 1 calc R U .
C25 C 0.3595(9) 0.0246(7) 0.0989(6) 0.200(7) Uani 1 1 d . . .
H25B H 0.3432 0.0457 0.0739 0.260 Uiso 1 1 calc R U .
H25A H 0.3862 -0.0006 0.0846 0.260 Uiso 1 1 calc R U .
C26 C 0.3076(9) -0.0038(8) 0.1214(8) 0.236(9) Uani 1 1 d . . .
H26C H 0.3210 -0.0188 0.1503 0.330 Uiso 1 1 calc R U .
H26B H 0.2938 -0.0305 0.1007 0.330 Uiso 1 1 calc R U .
H26A H 0.2751 0.0197 0.1275 0.330 Uiso 1 1 calc R U .

loop_
_atom_site_aniso_label
_atom_site_aniso_U_11
_atom_site_aniso_U_22
_atom_site_aniso_U_33
_atom_site_aniso_U_23
_atom_site_aniso_U_13
_atom_site_aniso_U_12
N1 0.090(10) 0.143(11) 0.100(10) -0.032(9) 0.000 0.000
C1 0.081(11) 0.127(13) 0.074(10) 0.000 0.015(9) 0.000
C2 0.116(11) 0.129(11) 0.086(8) -0.029(8) -0.012(7) 0.038(9)
C3 0.112(11) 0.121(9) 0.091(8) -0.013(7) 0.023(7) 0.016(8)
C4 0.21(3) 0.079(11) 0.21(2) 0.000 -0.07(2) 0.000
C9 0.109(10) 0.131(9) 0.096(8) -0.004(7) -0.015(8) -0.026(8)
C10 0.132(12) 0.138(11) 0.146(13) 0.001(9) 0.027(10) -0.043(9)
C11 0.137(14) 0.166(13) 0.226(19) -0.019(14) 0.003(14) -0.004(11)
C12 0.19(2) 0.27(2) 0.29(3) 0.10(2) -0.018(19) -0.139(17)
C13 0.24(2) 0.23(2) 0.25(3) -0.014(18) 0.04(2) -0.136(18)
C14 0.22(2) 0.27(2) 0.149(15) 0.044(16) 0.073(16) -0.058(17)
C15 0.193(17) 0.198(14) 0.098(11) 0.008(9) 0.033(10) -0.020(12)
C23 0.113(10) 0.151(10) 0.151(12) -0.048(9) -0.004(10) -0.011(9)
C24 0.115(11) 0.182(12) 0.157(13) -0.032(10) 0.026(11) -0.036(10)
C25 0.191(18) 0.245(17) 0.165(16) -0.046(12) 0.035(14) -0.080(16)
C26 0.181(18) 0.25(2) 0.27(2) -0.001(16) 0.003(18) -0.077(17)

loop_
_atom_type_symbol
_atom_type_description
_atom_type_scat_dispersion_real
_atom_type_scat_dispersion_imag
_atom_type_scat_source
C C 0.0033 0.0016 'International Tables Vol C Tables 4.2.6.8 and 6.1.1.4'
H H 0.0000 0.0000 'International Tables Vol C Tables 4.2.6.8 and 6.1.1.4'
N N 0.0061 0.0033 'International Tables Vol C Tables 4.2.6.8 and 6.1.1.4'
Br Br -0.2901 2.4595 'International Tables Vol C Tables 4.2.6.8 and 6.1.1.4'
O O 0.0106 0.0060 'International Tables Vol C Tables 4.2.6.8 and 6.1.1.4'

loop_
_geom_angle_atom_site_label_1
_geom_angle_atom_site_label_2
_geom_angle_atom_site_label_3
_geom_angle
_geom_angle_site_symmetry_1
_geom_angle_site_symmetry_3
Br1B Br1A Br1A 112(2) . 2_655
Br1B Br1A Br1B 136.4(14) . 2_655
Br1A Br1A Br1B 33.7(12) 2_655 2_655
Br1B Br1A Br1C 10.4(11) . .
Br1A Br1A Br1C 122.0(18) 2_655 .
Br1B Br1A Br1C 143.4(10) 2_655 .
Br1A Br1B Br1A 34.3(12) . 2_655
Br1A Br1B Br1C 163.8(17) . .
Br1A Br1B Br1C 161.0(13) 2_655 .
Br1A Br1B Br1B 27.6(9) . 2_655
Br1A Br1B Br1B 16.1(6) 2_655 2_655
Br1C Br1B Br1B 160.9(10) . 2_655
Br1B Br1C Br1A 5.8(6) . .
C9 N1 C9 107.6(12) 3 .
C9 N1 C23 111.3(7) 3 3
C9 N1 C23 107.1(8) . 3
C9 N1 C23 107.1(8) 3 .
C9 N1 C23 111.3(7) . .
C23 N1 C23 112.4(13) 3 .
C1 C1 C2 122.1(7) 2_655 4_655
C1 C1 C2 122.1(7) 2_655 .
C2 C1 C2 115.9(15) 4_655 .
C1 C2 C3 126.2(13) . .
C1 C2 C9 116.6(10) . .
C3 C2 C9 117.2(12) . .
C2 C3 C4 112.8(12) . .
C2 C3 C10 129.7(12) . .
C4 C3 C10 117.5(11) . .
C3 C4 C3 125.8(16) 4_655 .
C3 C4 H4 117.1 4_655 .
C3 C4 H4 117.1 . .
C2 C9 N1 114.1(10) . .
C2 C9 H9A 108.7 . .
N1 C9 H9A 108.7 . .
C2 C9 H9B 108.7 . .
N1 C9 H9B 108.7 . .
H9A C9 H9B 107.6 . .
C11 C10 C15 120.0 . .
C11 C10 C3 120.9(11) . .
C15 C10 C3 119.1(11) . .
C10 C11 C12 120.0 . .
C10 C11 H11 120.0 . .
C12 C11 H11 120.0 . .
C13 C12 C11 120.0 . .
C13 C12 H12 120.0 . .
C11 C12 H12 120.0 . .
C12 C13 C14 120.0 . .
C12 C13 H13 120.0 . .
C14 C13 H13 120.0 . .
C13 C14 C15 120.0 . .
C13 C14 H14 120.0 . .
C15 C14 H14 120.0 . .
C14 C15 C10 120.0 . .
C14 C15 H15 120.0 . .
C10 C15 H15 120.0 . .
C24 C23 N1 114.9(11) . .
C24 C23 H23B 108.5 . .
N1 C23 H23B 108.5 . .
C24 C23 H23A 108.5 . .
N1 C23 H23A 108.5 . .
H23B C23 H23A 107.5 . .
C23 C24 C25 106.9(13) . .
C23 C24 H24B 110.3 . .
C25 C24 H24B 110.3 . .
C23 C24 H24A 110.3 . .
C25 C24 H24A 110.3 . .
H24B C24 H24A 108.6 . .
C26 C25 C24 116.9(15) . .
C26 C25 H25B 108.1 . .
C24 C25 H25B 108.1 . .
C26 C25 H25A 108.1 . .
C24 C25 H25A 108.1 . .
H25B C25 H25A 107.3 . .
C25 C26 H26C 109.5 . .
C25 C26 H26B 109.5 . .
H26C C26 H26B 109.5 . .
C25 C26 H26A 109.5 . .
H26C C26 H26A 109.5 . .
H26B C26 H26A 109.5 . .

loop_
_geom_bond_atom_site_label_1
_geom_bond_atom_site_label_2
_geom_bond_distance
_geom_bond_site_symmetry_2
Br1A Br1B 0.922(12) .
Br1A Br1A 0.937(18) 2_655
Br1A Br1B 1.541(17) 2_655
Br1A Br1C 2.55(3) .
Br1B Br1A 1.541(17) 2_655
Br1B Br1C 1.66(2) .
Br1B Br1B 2.30(2) 2_655
N1 C9 1.524(12) 3
N1 C9 1.524(12) .
N1 C23 1.537(13) 3
N1 C23 1.537(13) .
C1 C1 1.33(3) 2_655
C1 C2 1.380(15) 4_655
C1 C2 1.380(15) .
C2 C3 1.410(16) .
C2 C9 1.496(15) .
C3 C4 1.432(12) .
C3 C10 1.481(15) .
C4 C3 1.432(12) 4_655
C4 H4 0.9300 .
C9 H9A 0.9700 .
C9 H9B 0.9700 .
C10 C11 1.3900 .
C10 C15 1.3900 .
C11 C12 1.3900 .
C11 H11 0.9300 .
C12 C13 1.3900 .
C12 H12 0.9300 .
C13 C14 1.3900 .
C13 H13 0.9300 .
C14 C15 1.3900 .
C14 H14 0.9300 .
C15 H15 0.9300 .
C23 C24 1.504(16) .
C23 H23B 0.9700 .
C23 H23A 0.9700 .
C24 C25 1.543(19) .
C24 H24B 0.9700 .
C24 H24A 0.9700 .
C25 C26 1.51(2) .
C25 H25B 0.9700 .
C25 H25A 0.9700 .
C26 H26C 0.9600 .
C26 H26B 0.9600 .
C26 H26A 0.9600 .

loop_
_geom_torsion_atom_site_label_1
_geom_torsion_atom_site_label_2
_geom_torsion_atom_site_label_3
_geom_torsion_atom_site_label_4
_geom_torsion
_geom_torsion_site_symmetry_1
_geom_torsion_site_symmetry_4
Br1B Br1A Br1B Br1A -28.7(11) 2_655 2_655
Br1C Br1A Br1B Br1A -165(5) . 2_655
Br1A Br1A Br1B Br1C 165(5) 2_655 .
Br1B Br1A Br1B Br1C 137(5) 2_655 .
Br1A Br1A Br1B Br1B 28.7(11) 2_655 2_655
Br1C Br1A Br1B Br1B -137(5) . 2_655
Br1A Br1B Br1C Br1A 154(9) 2_655 .
Br1B Br1B Br1C Br1A 103(7) 2_655 .
C1 C1 C2 C3 -176.5(8) 2_655 .
C2 C1 C2 C3 3.5(8) 4_655 .
C1 C1 C2 C9 0.4(11) 2_655 .
C2 C1 C2 C9 -179.6(11) 4_655 .
C1 C2 C3 C4 -6.3(15) . .
C9 C2 C3 C4 176.9(8) . .
C1 C2 C3 C10 175.4(11) . .
C9 C2 C3 C10 -1.4(18) . .
C2 C3 C4 C3 2.8(7) . 4_655
C10 C3 C4 C3 -178.7(11) . 4_655
C1 C2 C9 N1 75.3(10) . .
C3 C2 C9 N1 -107.5(11) . .
C9 N1 C9 C2 -44.1(8) 3 .
C23 N1 C9 C2 -163.9(10) 3 .
C23 N1 C9 C2 72.9(12) . .
C2 C3 C10 C11 119.9(12) . .
C4 C3 C10 C11 -58.4(12) . .
C2 C3 C10 C15 -61.6(15) . .
C4 C3 C10 C15 120.2(9) . .
C15 C10 C11 C12 0.0 . .
C3 C10 C11 C12 178.5(11) . .
C10 C11 C12 C13 0.0 . .
C11 C12 C13 C14 0.0 . .
C12 C13 C14 C15 0.0 . .
C13 C14 C15 C10 0.0 . .
C11 C10 C15 C14 0.0 . .
C3 C10 C15 C14 -178.6(11) . .
C9 N1 C23 C24 -174.5(11) 3 .
C9 N1 C23 C24 68.1(14) . .
C23 N1 C23 C24 -52.0(9) 3 .
N1 C23 C24 C25 173.2(12) . .
C23 C24 C25 C26 -179.1(16) . .
